data_4345952
loop_
_publ_author_name
'Reger, Daniel L.'
'Pascui, Andrea E.'
'Foley, Elizabeth A.'
'Smith, Mark D.'
'Jezierska, Julia'
'Wojciechowska, Agnieszka'
'Stoian, Sebastian A.'
'Ozarowski, Andrew'

_publ_section_title
;
 Dinuclear Metallacycles with Single M-X-M Bridges (X = Cl(-), Br(-); M =
 Fe(II), Co(II), Ni(II), Cu(II), Zn(II), Cd(II)): Strong Antiferromagnetic
 Superexchange Interactions.
;
_journal_name_full 'Inorganic chemistry'
_journal_paper_doi 10.1021/acs.inorgchem.6b02933
_journal_year 2017
_chemical_formula_moiety 'C40 H36 Cl Cu2 N16, 3(C2 H3 N), 3(B F4)'
_chemical_formula_sum 'C46 H45 B3 Cl Cu2 F12 N19'
_chemical_formula_weight 1286.97
_chemical_name_systematic
; 
 ? 
;
_space_group_IT_number 2
_symmetry_cell_setting triclinic
_symmetry_space_group_name_Hall '-P 1'
_symmetry_space_group_name_H-M 'P -1'
_atom_sites_solution_hydrogens geom
_atom_sites_solution_primary direct
_atom_sites_solution_secondary difmap
_audit_creation_method SHELXL-97
_cell_angle_alpha 94.615(2)
_cell_angle_beta 92.4000(10)
_cell_angle_gamma 109.9620(10)
_cell_formula_units_Z 2
_cell_length_a 10.0411(7)
_cell_length_b 13.0618(10)
_cell_length_c 22.0678(17)
_cell_measurement_reflns_used 7066
_cell_measurement_temperature 150(2)
_cell_measurement_theta_max 26.398
_cell_measurement_theta_min 2.228
_cell_volume 2704.1(3)
_computing_cell_refinement 'SAINT-Plus Version 6.45 (Bruker, 2001)'
_computing_data_collection 'SMART Version 5.625 (Bruker, 2001)'
_computing_data_reduction 'SAINT-Plus Version 6.45 (Bruker, 2001)'
_computing_molecular_graphics various
_computing_publication_material 'SHELXTL Version 6.14 (Bruker, 2000)'
_computing_structure_refinement 'SHELXL-97 (Sheldrick, 1997)'
_computing_structure_solution 'SHELXS-97 (Sheldrick, 1990)'
_diffrn_ambient_temperature 150(2)
_diffrn_measured_fraction_theta_full 0.998
_diffrn_measured_fraction_theta_max 0.998
_diffrn_measurement_device_type 'Bruker SMART APEX CCD diffractometer'
_diffrn_measurement_method 'omega scans'
_diffrn_radiation_monochromator graphite
_diffrn_radiation_source 'fine-focus sealed tube'
_diffrn_radiation_type MoK\a
_diffrn_radiation_wavelength 0.71073
_diffrn_reflns_av_R_equivalents 0.0365
_diffrn_reflns_av_sigmaI/netI 0.0355
_diffrn_reflns_limit_h_max 12
_diffrn_reflns_limit_h_min -12
_diffrn_reflns_limit_k_max 16
_diffrn_reflns_limit_k_min -16
_diffrn_reflns_limit_l_max 27
_diffrn_reflns_limit_l_min -27
_diffrn_reflns_number 38314
_diffrn_reflns_theta_full 26.42
_diffrn_reflns_theta_max 26.42
_diffrn_reflns_theta_min 1.67
_exptl_absorpt_coefficient_mu 0.932
_exptl_absorpt_correction_T_max 1.0000
_exptl_absorpt_correction_T_min 0.8396
_exptl_absorpt_correction_type multi-scan
_exptl_absorpt_process_details 'SADABS Version 2.05 (Bruker, 2001)'
_exptl_crystal_colour blue-green
_exptl_crystal_density_diffrn 1.581
_exptl_crystal_density_method 'not measured'
_exptl_crystal_description needle
_exptl_crystal_F_000 1304
_exptl_crystal_size_max 0.48
_exptl_crystal_size_mid 0.18
_exptl_crystal_size_min 0.06
_refine_diff_density_max 0.858
_refine_diff_density_min -0.486
_refine_diff_density_rms 0.074
_refine_ls_extinction_method none
_refine_ls_goodness_of_fit_ref 1.030
_refine_ls_hydrogen_treatment constr
_refine_ls_matrix_type full
_refine_ls_number_parameters 754
_refine_ls_number_reflns 11102
_refine_ls_number_restraints 0
_refine_ls_restrained_S_all 1.030
_refine_ls_R_factor_all 0.0493
_refine_ls_R_factor_gt 0.0402
_refine_ls_shift/su_max 0.001
_refine_ls_shift/su_mean 0.000
_refine_ls_structure_factor_coef Fsqd
_refine_ls_weighting_details 'calc w=1/[\s^2^(Fo^2^)+(0.0618P)^2^+1.3031P] where P=(Fo^2^+2Fc^2^)/3'
_refine_ls_weighting_scheme calc
_refine_ls_wR_factor_gt 0.1037
_refine_ls_wR_factor_ref 0.1098
_reflns_number_gt 9320
_reflns_number_total 11102
_reflns_threshold_expression >2sigma(I)
_cod_data_source_file ic6b02933_si_001.cif
_cod_data_source_block 10_ef389as
_cod_depositor_comments
;
The following automatic conversions were performed:

'_symmetry_cell_setting' value 'Triclinic' changed to 'triclinic'
according to
/home/data/users/saulius/crontab/automatic-downloads/rss-feeds/ACS/lib/dictionaries/cif_core.dic
dictionary named 'cif_core.dic' version 2.4.2 from 2011-04-26.

Automatic conversion script
Id: cif_fix_values 4973 2017-02-22 13:04:09Z antanas 
;
_cod_database_code 4345952

loop_
_symmetry_equiv_pos_as_xyz
'x, y, z'
'-x, -y, -z'

loop_
_atom_site_label
_atom_site_type_symbol
_atom_site_fract_x
_atom_site_fract_y
_atom_site_fract_z
_atom_site_U_iso_or_equiv
_atom_site_adp_type
_atom_site_occupancy
_atom_site_symmetry_multiplicity
_atom_site_calc_flag
_atom_site_refinement_flags
Cu1 Cu 0.55631(3) 0.57968(2) 0.602011(12) 0.02000(8) Uani 1 1 d .
Cl1 Cl 0.5000 0.5000 0.5000 0.02667(18) Uani 1 2 d S
C11 C 0.2415(3) 0.5846(2) 0.72283(11) 0.0311(5) Uani 1 1 d .
H11 H 0.1553 0.5466 0.7399 0.037 Uiso 1 1 calc R
C12 C 0.3356(3) 0.6854(2) 0.74368(12) 0.0373(6) Uani 1 1 d .
H12 H 0.3285 0.7317 0.7779 0.045 Uiso 1 1 calc R
C13 C 0.4447(3) 0.7064(2) 0.70405(11) 0.0295(5) Uani 1 1 d .
H13 H 0.5261 0.7712 0.7076 0.035 Uiso 1 1 calc R
C21 C 0.2991(3) 0.2787(2) 0.64531(11) 0.0295(5) Uani 1 1 d .
H21 H 0.2087 0.2297 0.6536 0.035 Uiso 1 1 calc R
C22 C 0.4190(3) 0.2532(2) 0.63899(12) 0.0338(6) Uani 1 1 d .
H22 H 0.4292 0.1840 0.6417 0.041 Uiso 1 1 calc R
C23 C 0.5233(3) 0.3509(2) 0.62771(11) 0.0301(5) Uani 1 1 d .
H23 H 0.6194 0.3591 0.6218 0.036 Uiso 1 1 calc R
C31 C 0.0282(3) 0.2892(2) 0.31019(11) 0.0280(5) Uani 1 1 d .
H31 H -0.0693 0.2468 0.3119 0.034 Uiso 1 1 calc R
C32 C 0.0917(3) 0.3357(2) 0.26083(11) 0.0336(6) Uani 1 1 d .
H32 H 0.0480 0.3326 0.2214 0.040 Uiso 1 1 calc R
C33 C 0.2338(3) 0.3884(2) 0.28051(11) 0.0299(5) Uani 1 1 d .
H33 H 0.3046 0.4272 0.2554 0.036 Uiso 1 1 calc R
C41 C 0.1869(3) 0.1325(2) 0.45563(11) 0.0305(5) Uani 1 1 d .
H41 H 0.0955 0.0843 0.4633 0.037 Uiso 1 1 calc R
C42 C 0.3134(3) 0.1170(2) 0.46718(12) 0.0354(6) Uani 1 1 d .
H42 H 0.3275 0.0566 0.4841 0.042 Uiso 1 1 calc R
C43 C 0.4168(3) 0.2085(2) 0.44884(11) 0.0299(5) Uani 1 1 d .
H43 H 0.5158 0.2205 0.4512 0.036 Uiso 1 1 calc R
C111 C 0.2337(2) 0.44706(19) 0.63452(10) 0.0229(5) Uani 1 1 d .
H111 H 0.1427 0.4032 0.6511 0.027 Uiso 1 1 calc R
C112 C 0.2004(2) 0.46412(19) 0.56871(10) 0.0213(5) Uani 1 1 d .
C113 C 0.1998(2) 0.56388(19) 0.55180(11) 0.0239(5) Uani 1 1 d .
H113 H 0.2186 0.6245 0.5817 0.029 Uiso 1 1 calc R
C114 C 0.1716(2) 0.57512(19) 0.49100(11) 0.0250(5) Uani 1 1 d .
H114 H 0.1707 0.6434 0.4794 0.030 Uiso 1 1 calc R
C115 C 0.1449(2) 0.48662(19) 0.44706(10) 0.0231(5) Uani 1 1 d .
H115 H 0.1262 0.4945 0.4055 0.028 Uiso 1 1 calc R
C116 C 0.1454(2) 0.38645(18) 0.46418(10) 0.0207(5) Uani 1 1 d .
C117 C 0.1705(2) 0.37506(18) 0.52514(10) 0.0212(5) Uani 1 1 d .
H117 H 0.1671 0.3060 0.5371 0.025 Uiso 1 1 calc R
C118 C 0.1186(2) 0.28693(19) 0.41844(10) 0.0224(5) Uani 1 1 d .
H118 H 0.0195 0.2360 0.4217 0.027 Uiso 1 1 calc R
N11 N 0.4196(2) 0.62400(16) 0.66073(9) 0.0244(4) Uani 1 1 d .
N12 N 0.2940(2) 0.54892(16) 0.67311(8) 0.0234(4) Uani 1 1 d .
N21 N 0.4700(2) 0.43101(16) 0.62638(8) 0.0225(4) Uani 1 1 d .
N22 N 0.33139(19) 0.38577(15) 0.63775(8) 0.0217(4) Uani 1 1 d .
N31 N 0.2582(2) 0.37792(16) 0.33873(8) 0.0241(4) Uani 1 1 d .
N32 N 0.13068(19) 0.31534(16) 0.35620(8) 0.0231(4) Uani 1 1 d .
N41 N 0.3578(2) 0.27662(15) 0.42756(8) 0.0226(4) Uani 1 1 d .
N42 N 0.2157(2) 0.22850(15) 0.43145(8) 0.0221(4) Uani 1 1 d .
Cu2 Cu 0.58997(3) 0.68423(2) 0.039388(12) 0.02201(8) Uani 1 1 d .
Cl2 Cl 0.5000 0.5000 0.0000 0.0347(2) Uani 1 2 d S
C51 C 0.3396(3) 0.8635(2) 0.10816(11) 0.0293(5) Uani 1 1 d .
H51 H 0.2667 0.8673 0.1334 0.035 Uiso 1 1 calc R
C52 C 0.4351(3) 0.9485(2) 0.08330(12) 0.0330(6) Uani 1 1 d .
H52 H 0.4412 1.0230 0.0873 0.040 Uiso 1 1 calc R
C53 C 0.5211(3) 0.9040(2) 0.05102(11) 0.0301(5) Uani 1 1 d .
H53 H 0.5982 0.9447 0.0294 0.036 Uiso 1 1 calc R
C61 C 0.4056(3) 0.6044(2) 0.19960(10) 0.0276(5) Uani 1 1 d .
H61 H 0.3307 0.5986 0.2255 0.033 Uiso 1 1 calc R
C62 C 0.5264(3) 0.5818(2) 0.21291(11) 0.0307(5) Uani 1 1 d .
H62 H 0.5514 0.5562 0.2493 0.037 Uiso 1 1 calc R
C63 C 0.6053(3) 0.6043(2) 0.16202(11) 0.0286(5) Uani 1 1 d .
H63 H 0.6957 0.5971 0.1582 0.034 Uiso 1 1 calc R
C71 C -0.0217(3) 0.1157(2) -0.05818(12) 0.0311(6) Uani 1 1 d .
H71 H -0.1096 0.0881 -0.0402 0.037 Uiso 1 1 calc R
C72 C 0.0120(3) 0.0776(2) -0.11266(13) 0.0389(6) Uani 1 1 d .
H72 H -0.0477 0.0188 -0.1403 0.047 Uiso 1 1 calc R
C73 C 0.1520(3) 0.1427(2) -0.11945(11) 0.0327(6) Uani 1 1 d .
H73 H 0.2042 0.1343 -0.1533 0.039 Uiso 1 1 calc R
C81 C 0.2164(3) 0.2249(2) 0.11832(11) 0.0295(5) Uani 1 1 d .
H81 H 0.1346 0.2070 0.1411 0.035 Uiso 1 1 calc R
C82 C 0.3484(3) 0.2263(2) 0.13764(12) 0.0381(6) Uani 1 1 d .
H82 H 0.3767 0.2095 0.1761 0.046 Uiso 1 1 calc R
C83 C 0.4326(3) 0.2573(2) 0.08907(11) 0.0320(6) Uani 1 1 d .
H83 H 0.5302 0.2651 0.0892 0.038 Uiso 1 1 calc R
C121 C 0.3058(2) 0.66367(19) 0.10719(10) 0.0223(5) Uani 1 1 d .
H121 H 0.2286 0.6640 0.1343 0.027 Uiso 1 1 calc R
C122 C 0.2389(2) 0.57881(19) 0.05285(10) 0.0216(5) Uani 1 1 d .
C123 C 0.2077(2) 0.6100(2) -0.00340(11) 0.0247(5) Uani 1 1 d .
H123 H 0.2292 0.6852 -0.0088 0.030 Uiso 1 1 calc R
C124 C 0.1450(2) 0.5304(2) -0.05153(11) 0.0269(5) Uani 1 1 d .
H124 H 0.1225 0.5514 -0.0898 0.032 Uiso 1 1 calc R
C125 C 0.1148(2) 0.4207(2) -0.04420(10) 0.0240(5) Uani 1 1 d .
H125 H 0.0725 0.3667 -0.0774 0.029 Uiso 1 1 calc R
C126 C 0.1466(2) 0.38957(19) 0.01205(10) 0.0217(5) Uani 1 1 d .
C127 C 0.2066(2) 0.46914(19) 0.06050(10) 0.0219(5) Uani 1 1 d .
H127 H 0.2257 0.4481 0.0992 0.026 Uiso 1 1 calc R
C128 C 0.1135(2) 0.26973(19) 0.02167(10) 0.0228(5) Uani 1 1 d .
H128 H 0.0228 0.2447 0.0423 0.027 Uiso 1 1 calc R
N51 N 0.4811(2) 0.79615(16) 0.05441(9) 0.0258(4) Uani 1 1 d .
N52 N 0.3692(2) 0.77307(16) 0.08986(9) 0.0236(4) Uani 1 1 d .
N61 N 0.5353(2) 0.63724(16) 0.11942(8) 0.0228(4) Uani 1 1 d .
N62 N 0.4128(2) 0.63618(15) 0.14302(8) 0.0222(4) Uani 1 1 d .
N71 N 0.2023(2) 0.21786(16) -0.07224(9) 0.0255(4) Uani 1 1 d .
N72 N 0.0945(2) 0.20039(16) -0.03471(9) 0.0243(4) Uani 1 1 d .
N81 N 0.3571(2) 0.27452(16) 0.04257(9) 0.0247(4) Uani 1 1 d .
N82 N 0.2243(2) 0.25388(16) 0.06109(8) 0.0230(4) Uani 1 1 d .
B1 B 0.8075(3) 0.1681(2) 0.12007(13) 0.0270(6) Uani 1 1 d .
F11 F 0.8095(2) 0.11764(15) 0.06265(8) 0.0602(6) Uani 1 1 d .
F12 F 0.90960(17) 0.27317(13) 0.12533(7) 0.0414(4) Uani 1 1 d .
F13 F 0.67633(18) 0.17519(17) 0.12751(9) 0.0583(5) Uani 1 1 d .
F14 F 0.8413(3) 0.11140(18) 0.16406(11) 0.0748(6) Uani 1 1 d .
B2 B 0.0554(4) 0.6717(3) 0.23778(15) 0.0454(8) Uani 1 1 d .
F21 F 0.0309(3) 0.5942(2) 0.18911(11) 0.1054(10) Uani 1 1 d .
F22 F 0.1590(3) 0.7649(2) 0.22682(12) 0.0916(8) Uani 1 1 d .
F23 F -0.0658(3) 0.6871(2) 0.25348(12) 0.0893(8) Uani 1 1 d .
F24 F 0.1001(3) 0.6295(2) 0.28688(13) 0.0992(9) Uani 1 1 d .
B3 B 0.7266(3) 0.0970(2) 0.41594(14) 0.0307(6) Uani 1 1 d .
F31 F 0.7505(2) 0.18085(16) 0.37955(10) 0.0700(6) Uani 1 1 d .
F32 F 0.6135(2) 0.01040(17) 0.39407(13) 0.0839(8) Uani 1 1 d .
F33 F 0.84479(19) 0.06753(17) 0.42312(11) 0.0674(6) Uani 1 1 d .
F34 F 0.6973(3) 0.1349(3) 0.47191(10) 0.0989(9) Uani 1 1 d .
N91 N 0.6057(3) 0.8589(2) 0.21981(12) 0.0473(6) Uani 1 1 d .
C91 C 0.5651(3) 0.9274(2) 0.23298(12) 0.0364(6) Uani 1 1 d .
C92 C 0.5118(5) 1.0149(3) 0.24902(15) 0.0647(11) Uani 1 1 d .
H92A H 0.5274 1.0635 0.2164 0.097 Uiso 1 1 calc R
H92B H 0.5621 1.0567 0.2871 0.097 Uiso 1 1 calc R
H92C H 0.4099 0.9840 0.2544 0.097 Uiso 1 1 calc R
N92 N 0.2214(3) 0.0947(3) 0.27415(17) 0.0687(9) Uani 1 1 d .
C93 C 0.1063(3) 0.0452(2) 0.27876(14) 0.0436(7) Uani 1 1 d .
C94 C -0.0422(3) -0.0175(3) 0.28311(16) 0.0541(8) Uani 1 1 d .
H94A H -0.1008 0.0093 0.2564 0.081 Uiso 1 1 calc R
H94B H -0.0665 -0.0093 0.3253 0.081 Uiso 1 1 calc R
H94C H -0.0597 -0.0949 0.2705 0.081 Uiso 1 1 calc R
N93 N 0.0325(3) 0.8398(3) 0.40601(16) 0.0752(10) Uani 1 1 d .
C95 C 0.1442(3) 0.8486(3) 0.39504(15) 0.0489(8) Uani 1 1 d .
C96 C 0.2881(4) 0.8621(3) 0.38130(18) 0.0636(10) Uani 1 1 d .
H96A H 0.3391 0.9389 0.3754 0.095 Uiso 1 1 calc R
H96B H 0.2868 0.8156 0.3440 0.095 Uiso 1 1 calc R
H96C H 0.3361 0.8411 0.4152 0.095 Uiso 1 1 calc R

loop_
_atom_site_aniso_label
_atom_site_aniso_U_11
_atom_site_aniso_U_22
_atom_site_aniso_U_33
_atom_site_aniso_U_23
_atom_site_aniso_U_13
_atom_site_aniso_U_12
Cu1 0.01892(14) 0.01888(14) 0.02112(14) 0.00327(10) 0.00302(10) 0.00468(11)
Cl1 0.0188(4) 0.0342(4) 0.0211(4) -0.0019(3) 0.0028(3) 0.0025(3)
C11 0.0271(12) 0.0410(15) 0.0258(12) 0.0017(11) 0.0086(10) 0.0123(11)
C12 0.0382(15) 0.0395(15) 0.0330(14) -0.0088(11) 0.0075(11) 0.0140(12)
C13 0.0276(12) 0.0284(13) 0.0305(13) -0.0045(10) -0.0001(10) 0.0088(10)
C21 0.0310(13) 0.0234(12) 0.0293(12) 0.0072(10) 0.0025(10) 0.0024(10)
C22 0.0401(15) 0.0245(13) 0.0382(14) 0.0102(11) 0.0053(11) 0.0109(11)
C23 0.0303(13) 0.0285(13) 0.0339(13) 0.0081(10) 0.0080(10) 0.0117(10)
C31 0.0219(12) 0.0322(13) 0.0280(12) -0.0022(10) -0.0032(9) 0.0086(10)
C32 0.0339(14) 0.0440(15) 0.0226(12) 0.0016(11) -0.0051(10) 0.0145(12)
C33 0.0326(13) 0.0335(13) 0.0241(12) 0.0079(10) 0.0040(10) 0.0105(11)
C41 0.0352(14) 0.0217(12) 0.0309(13) 0.0069(10) 0.0067(10) 0.0036(10)
C42 0.0447(16) 0.0255(13) 0.0385(14) 0.0100(11) 0.0028(12) 0.0139(11)
C43 0.0287(13) 0.0289(13) 0.0342(13) 0.0043(10) 0.0009(10) 0.0125(10)
C111 0.0180(10) 0.0247(12) 0.0234(11) 0.0018(9) 0.0031(9) 0.0041(9)
C112 0.0123(10) 0.0273(12) 0.0229(11) 0.0031(9) 0.0038(8) 0.0045(9)
C113 0.0163(10) 0.0235(11) 0.0305(12) -0.0006(9) 0.0033(9) 0.0059(9)
C114 0.0181(11) 0.0252(12) 0.0341(13) 0.0049(10) 0.0048(9) 0.0099(9)
C115 0.0165(10) 0.0300(12) 0.0250(11) 0.0065(9) 0.0023(9) 0.0098(9)
C116 0.0106(9) 0.0253(11) 0.0247(11) 0.0016(9) 0.0034(8) 0.0043(8)
C117 0.0157(10) 0.0224(11) 0.0252(11) 0.0049(9) 0.0030(8) 0.0054(9)
C118 0.0182(11) 0.0251(12) 0.0221(11) 0.0042(9) 0.0011(8) 0.0049(9)
N11 0.0193(9) 0.0264(10) 0.0260(10) 0.0009(8) 0.0025(8) 0.0063(8)
N12 0.0193(9) 0.0278(10) 0.0213(9) 0.0008(8) 0.0038(7) 0.0057(8)
N21 0.0219(9) 0.0238(10) 0.0219(9) 0.0055(8) 0.0050(7) 0.0068(8)
N22 0.0182(9) 0.0234(10) 0.0209(9) 0.0042(7) 0.0014(7) 0.0035(7)
N31 0.0200(9) 0.0266(10) 0.0228(9) 0.0042(8) 0.0024(7) 0.0038(8)
N32 0.0188(9) 0.0257(10) 0.0211(9) 0.0016(8) 0.0007(7) 0.0032(8)
N41 0.0206(9) 0.0210(10) 0.0246(10) 0.0022(8) 0.0012(7) 0.0052(8)
N42 0.0218(9) 0.0191(9) 0.0233(9) 0.0029(7) 0.0038(7) 0.0037(7)
Cu2 0.02015(15) 0.02572(16) 0.02041(14) 0.00604(11) 0.00287(10) 0.00730(11)
Cl2 0.0249(4) 0.0272(4) 0.0469(5) -0.0045(4) 0.0146(4) 0.0030(3)
C51 0.0326(13) 0.0320(13) 0.0282(12) 0.0027(10) -0.0008(10) 0.0180(11)
C52 0.0406(15) 0.0231(12) 0.0375(14) 0.0050(10) -0.0017(11) 0.0141(11)
C53 0.0303(13) 0.0267(13) 0.0311(13) 0.0090(10) -0.0005(10) 0.0061(10)
C61 0.0332(13) 0.0282(13) 0.0199(11) 0.0053(9) 0.0050(9) 0.0076(10)
C62 0.0335(13) 0.0356(14) 0.0227(12) 0.0084(10) -0.0010(10) 0.0108(11)
C63 0.0253(12) 0.0325(13) 0.0275(12) 0.0054(10) -0.0004(9) 0.0090(10)
C71 0.0222(12) 0.0303(13) 0.0344(13) 0.0018(10) 0.0001(10) 0.0014(10)
C72 0.0316(14) 0.0371(15) 0.0371(14) -0.0113(12) -0.0015(11) 0.0019(11)
C73 0.0306(13) 0.0380(14) 0.0272(13) -0.0039(11) 0.0033(10) 0.0106(11)
C81 0.0339(13) 0.0325(13) 0.0238(12) 0.0082(10) 0.0073(10) 0.0119(11)
C82 0.0460(16) 0.0482(17) 0.0248(13) 0.0123(11) 0.0015(11) 0.0205(13)
C83 0.0307(13) 0.0391(14) 0.0293(13) 0.0083(11) -0.0012(10) 0.0152(11)
C121 0.0205(11) 0.0245(12) 0.0241(11) 0.0061(9) 0.0044(9) 0.0096(9)
C122 0.0151(10) 0.0286(12) 0.0226(11) 0.0031(9) 0.0037(8) 0.0091(9)
C123 0.0209(11) 0.0282(12) 0.0290(12) 0.0084(10) 0.0037(9) 0.0121(10)
C124 0.0221(11) 0.0394(14) 0.0236(11) 0.0096(10) 0.0031(9) 0.0148(10)
C125 0.0165(10) 0.0335(13) 0.0222(11) 0.0017(9) 0.0007(8) 0.0094(9)
C126 0.0154(10) 0.0272(12) 0.0242(11) 0.0055(9) 0.0046(8) 0.0086(9)
C127 0.0160(10) 0.0295(12) 0.0222(11) 0.0065(9) 0.0039(8) 0.0090(9)
C128 0.0196(11) 0.0256(12) 0.0220(11) 0.0030(9) 0.0039(9) 0.0058(9)
N51 0.0227(10) 0.0276(11) 0.0282(10) 0.0074(8) 0.0055(8) 0.0085(8)
N52 0.0222(10) 0.0244(10) 0.0253(10) 0.0039(8) 0.0027(8) 0.0092(8)
N61 0.0202(9) 0.0290(10) 0.0205(9) 0.0043(8) 0.0024(7) 0.0095(8)
N62 0.0218(9) 0.0235(10) 0.0210(9) 0.0042(8) 0.0039(7) 0.0066(8)
N71 0.0207(10) 0.0294(11) 0.0248(10) 0.0019(8) 0.0038(8) 0.0066(8)
N72 0.0204(9) 0.0274(10) 0.0235(10) 0.0031(8) 0.0027(8) 0.0060(8)
N81 0.0218(9) 0.0292(11) 0.0242(10) 0.0069(8) 0.0029(8) 0.0090(8)
N82 0.0232(10) 0.0238(10) 0.0223(9) 0.0062(8) 0.0052(7) 0.0072(8)
B1 0.0222(13) 0.0302(14) 0.0290(14) 0.0044(11) 0.0062(10) 0.0087(11)
F11 0.0555(11) 0.0540(11) 0.0480(10) -0.0191(9) 0.0257(9) -0.0081(9)
F12 0.0434(9) 0.0335(8) 0.0376(8) 0.0012(7) 0.0022(7) 0.0015(7)
F13 0.0300(9) 0.0704(13) 0.0731(13) -0.0188(10) 0.0022(8) 0.0216(9)
F14 0.0925(16) 0.0575(13) 0.0788(15) 0.0307(11) -0.0084(12) 0.0279(12)
B2 0.0412(18) 0.054(2) 0.0358(17) 0.0018(15) 0.0141(14) 0.0086(16)
F21 0.0954(19) 0.117(2) 0.0616(14) -0.0401(14) 0.0251(13) -0.0084(16)
F22 0.0795(16) 0.0775(16) 0.0913(17) 0.0155(13) 0.0338(14) -0.0116(13)
F23 0.0686(15) 0.104(2) 0.1075(19) 0.0245(15) 0.0452(14) 0.0384(14)
F24 0.129(2) 0.0766(17) 0.0893(18) 0.0053(14) -0.0247(16) 0.0373(16)
B3 0.0261(14) 0.0274(14) 0.0373(15) 0.0050(12) 0.0046(12) 0.0071(11)
F31 0.0772(14) 0.0521(12) 0.0879(15) 0.0388(11) 0.0272(12) 0.0222(11)
F32 0.0519(12) 0.0437(11) 0.138(2) 0.0168(12) -0.0301(13) -0.0038(9)
F33 0.0345(10) 0.0595(12) 0.1147(18) 0.0170(12) 0.0098(10) 0.0225(9)
F34 0.149(3) 0.141(2) 0.0490(13) 0.0046(14) 0.0110(14) 0.106(2)
N91 0.0518(16) 0.0432(15) 0.0516(15) 0.0053(12) 0.0128(12) 0.0212(13)
C91 0.0414(15) 0.0342(15) 0.0326(14) 0.0059(11) 0.0046(11) 0.0110(12)
C92 0.108(3) 0.062(2) 0.0429(18) -0.0009(16) 0.0027(19) 0.056(2)
N92 0.0417(17) 0.0549(18) 0.102(3) -0.0001(17) 0.0095(16) 0.0083(14)
C93 0.0437(17) 0.0382(16) 0.0474(17) 0.0017(13) 0.0022(13) 0.0131(14)
C94 0.0405(17) 0.059(2) 0.0534(19) 0.0057(16) 0.0031(14) 0.0048(15)
N93 0.0354(16) 0.090(3) 0.087(2) 0.023(2) 0.0005(15) 0.0014(16)
C95 0.0401(18) 0.0444(18) 0.0511(18) 0.0072(14) -0.0067(14) 0.0010(14)
C96 0.0449(19) 0.071(2) 0.069(2) -0.0121(19) 0.0052(17) 0.0159(17)

loop_
_atom_type_symbol
_atom_type_description
_atom_type_scat_dispersion_real
_atom_type_scat_dispersion_imag
_atom_type_scat_source
C C 0.0033 0.0016 'International Tables Vol C Tables 4.2.6.8 and 6.1.1.4'
H H 0.0000 0.0000 'International Tables Vol C Tables 4.2.6.8 and 6.1.1.4'
B B 0.0013 0.0007 'International Tables Vol C Tables 4.2.6.8 and 6.1.1.4'
N N 0.0061 0.0033 'International Tables Vol C Tables 4.2.6.8 and 6.1.1.4'
F F 0.0171 0.0103 'International Tables Vol C Tables 4.2.6.8 and 6.1.1.4'
Cl Cl 0.1484 0.1585 'International Tables Vol C Tables 4.2.6.8 and 6.1.1.4'
Cu Cu 0.3201 1.2651 'International Tables Vol C Tables 4.2.6.8 and 6.1.1.4'

loop_
_geom_angle_atom_site_label_1
_geom_angle_atom_site_label_2
_geom_angle_atom_site_label_3
_geom_angle
_geom_angle_site_symmetry_1
_geom_angle_site_symmetry_3
N41 Cu1 N21 176.31(8) 2_666 .
N41 Cu1 N31 86.25(8) 2_666 2_666
N21 Cu1 N31 95.54(8) . 2_666
N41 Cu1 N11 96.70(8) 2_666 .
N21 Cu1 N11 86.16(8) . .
N31 Cu1 N11 100.26(7) 2_666 .
N41 Cu1 Cl1 89.41(6) 2_666 .
N21 Cu1 Cl1 87.01(6) . .
N31 Cu1 Cl1 132.74(6) 2_666 .
N11 Cu1 Cl1 126.97(5) . .
Cu1 Cl1 Cu1 179.999(13) . 2_666
N12 C11 C12 107.1(2) . .
N12 C11 H11 126.5 . .
C12 C11 H11 126.5 . .
C11 C12 C13 105.5(2) . .
C11 C12 H12 127.2 . .
C13 C12 H12 127.2 . .
N11 C13 C12 111.2(2) . .
N11 C13 H13 124.4 . .
C12 C13 H13 124.4 . .
N22 C21 C22 108.0(2) . .
N22 C21 H21 126.0 . .
C22 C21 H21 126.0 . .
C21 C22 C23 105.0(2) . .
C21 C22 H22 127.5 . .
C23 C22 H22 127.5 . .
N21 C23 C22 110.9(2) . .
N21 C23 H23 124.6 . .
C22 C23 H23 124.6 . .
N32 C31 C32 106.7(2) . .
N32 C31 H31 126.7 . .
C32 C31 H31 126.7 . .
C31 C32 C33 105.4(2) . .
C31 C32 H32 127.3 . .
C33 C32 H32 127.3 . .
N31 C33 C32 111.5(2) . .
N31 C33 H33 124.2 . .
C32 C33 H33 124.2 . .
N42 C41 C42 107.5(2) . .
N42 C41 H41 126.2 . .
C42 C41 H41 126.2 . .
C41 C42 C43 105.4(2) . .
C41 C42 H42 127.3 . .
C43 C42 H42 127.3 . .
N41 C43 C42 110.6(2) . .
N41 C43 H43 124.7 . .
C42 C43 H43 124.7 . .
N12 C111 N22 108.75(18) . .
N12 C111 C112 112.60(19) . .
N22 C111 C112 111.20(18) . .
N12 C111 H111 108.0 . .
N22 C111 H111 108.0 . .
C112 C111 H111 108.0 . .
C113 C112 C117 120.0(2) . .
C113 C112 C111 122.5(2) . .
C117 C112 C111 117.5(2) . .
C112 C113 C114 119.9(2) . .
C112 C113 H113 120.0 . .
C114 C113 H113 120.0 . .
C113 C114 C115 120.1(2) . .
C113 C114 H114 119.9 . .
C115 C114 H114 119.9 . .
C114 C115 C116 119.9(2) . .
C114 C115 H115 120.1 . .
C116 C115 H115 120.1 . .
C117 C116 C115 119.8(2) . .
C117 C116 C118 117.7(2) . .
C115 C116 C118 122.5(2) . .
C116 C117 C112 120.3(2) . .
C116 C117 H117 119.9 . .
C112 C117 H117 119.9 . .
N32 C118 N42 108.97(18) . .
N32 C118 C116 112.28(19) . .
N42 C118 C116 111.52(18) . .
N32 C118 H118 108.0 . .
N42 C118 H118 108.0 . .
C116 C118 H118 108.0 . .
C13 N11 N12 104.89(19) . .
C13 N11 Cu1 131.34(16) . .
N12 N11 Cu1 120.97(14) . .
C11 N12 N11 111.37(19) . .
C11 N12 C111 128.6(2) . .
N11 N12 C111 120.01(18) . .
C23 N21 N22 105.75(19) . .
C23 N21 Cu1 129.64(16) . .
N22 N21 Cu1 124.08(15) . .
C21 N22 N21 110.43(19) . .
C21 N22 C111 127.6(2) . .
N21 N22 C111 121.66(18) . .
C33 N31 N32 104.73(18) . .
C33 N31 Cu1 134.04(16) . 2_666
N32 N31 Cu1 120.76(14) . 2_666
C31 N32 N31 111.66(19) . .
C31 N32 C118 128.75(19) . .
N31 N32 C118 119.58(17) . .
C43 N41 N42 105.93(19) . .
C43 N41 Cu1 130.87(17) . 2_666
N42 N41 Cu1 123.17(15) . 2_666
C41 N42 N41 110.6(2) . .
C41 N42 C118 128.1(2) . .
N41 N42 C118 120.80(18) . .
N61 Cu2 N81 177.74(8) . 2_665
N61 Cu2 N71 93.58(8) . 2_665
N81 Cu2 N71 87.69(8) 2_665 2_665
N61 Cu2 N51 86.81(8) . .
N81 Cu2 N51 94.79(8) 2_665 .
N71 Cu2 N51 101.00(8) 2_665 .
N61 Cu2 Cl2 88.21(6) . .
N81 Cu2 Cl2 89.55(6) 2_665 .
N71 Cu2 Cl2 129.85(6) 2_665 .
N51 Cu2 Cl2 129.12(5) . .
Cu2 Cl2 Cu2 180.0 . 2_665
N52 C51 C52 106.5(2) . .
N52 C51 H51 126.7 . .
C52 C51 H51 126.7 . .
C51 C52 C53 106.0(2) . .
C51 C52 H52 127.0 . .
C53 C52 H52 127.0 . .
N51 C53 C52 111.0(2) . .
N51 C53 H53 124.5 . .
C52 C53 H53 124.5 . .
N62 C61 C62 107.2(2) . .
N62 C61 H61 126.4 . .
C62 C61 H61 126.4 . .
C61 C62 C63 105.7(2) . .
C61 C62 H62 127.2 . .
C63 C62 H62 127.2 . .
N61 C63 C62 110.1(2) . .
N61 C63 H63 125.0 . .
C62 C63 H63 125.0 . .
N72 C71 C72 106.6(2) . .
N72 C71 H71 126.7 . .
C72 C71 H71 126.7 . .
C71 C72 C73 106.0(2) . .
C71 C72 H72 127.0 . .
C73 C72 H72 127.0 . .
N71 C73 C72 110.7(2) . .
N71 C73 H73 124.7 . .
C72 C73 H73 124.7 . .
N82 C81 C82 107.1(2) . .
N82 C81 H81 126.5 . .
C82 C81 H81 126.5 . .
C81 C82 C83 105.7(2) . .
C81 C82 H82 127.2 . .
C83 C82 H82 127.2 . .
N81 C83 C82 110.4(2) . .
N81 C83 H83 124.8 . .
C82 C83 H83 124.8 . .
N52 C121 N62 108.88(18) . .
N52 C121 C122 112.99(18) . .
N62 C121 C122 111.95(19) . .
N52 C121 H121 107.6 . .
N62 C121 H121 107.6 . .
C122 C121 H121 107.6 . .
C127 C122 C123 120.0(2) . .
C127 C122 C121 118.8(2) . .
C123 C122 C121 121.2(2) . .
C124 C123 C122 119.6(2) . .
C124 C123 H123 120.2 . .
C122 C123 H123 120.2 . .
C125 C124 C123 120.5(2) . .
C125 C124 H124 119.8 . .
C123 C124 H124 119.8 . .
C124 C125 C126 119.9(2) . .
C124 C125 H125 120.1 . .
C126 C125 H125 120.1 . .
C127 C126 C125 119.5(2) . .
C127 C126 C128 119.34(19) . .
C125 C126 C128 121.1(2) . .
C122 C127 C126 120.5(2) . .
C122 C127 H127 119.7 . .
C126 C127 H127 119.7 . .
N72 C128 N82 108.47(19) . .
N72 C128 C126 112.94(18) . .
N82 C128 C126 111.79(18) . .
N72 C128 H128 107.8 . .
N82 C128 H128 107.8 . .
C126 C128 H128 107.8 . .
C53 N51 N52 104.7(2) . .
C53 N51 Cu2 131.75(17) . .
N52 N51 Cu2 120.55(14) . .
C51 N52 N51 111.8(2) . .
C51 N52 C121 128.3(2) . .
N51 N52 C121 119.65(19) . .
C63 N61 N62 105.91(18) . .
C63 N61 Cu2 130.16(17) . .
N62 N61 Cu2 123.89(14) . .
C61 N62 N61 111.13(19) . .
C61 N62 C121 127.9(2) . .
N61 N62 C121 120.90(17) . .
C73 N71 N72 105.37(19) . .
C73 N71 Cu2 132.28(17) . 2_665
N72 N71 Cu2 119.96(14) . 2_665
C71 N72 N71 111.31(19) . .
C71 N72 C128 128.8(2) . .
N71 N72 C128 119.91(18) . .
C83 N81 N82 105.79(19) . .
C83 N81 Cu2 130.91(17) . 2_665
N82 N81 Cu2 123.26(14) . 2_665
C81 N82 N81 111.10(19) . .
C81 N82 C128 128.2(2) . .
N81 N82 C128 120.58(18) . .
F14 B1 F13 110.2(2) . .
F14 B1 F11 110.5(2) . .
F13 B1 F11 109.9(2) . .
F14 B1 F12 108.3(2) . .
F13 B1 F12 109.5(2) . .
F11 B1 F12 108.4(2) . .
F22 B2 F23 113.4(3) . .
F22 B2 F21 110.2(3) . .
F23 B2 F21 111.7(3) . .
F22 B2 F24 109.3(3) . .
F23 B2 F24 105.4(3) . .
F21 B2 F24 106.5(3) . .
F32 B3 F31 111.4(3) . .
F32 B3 F33 110.7(2) . .
F31 B3 F33 111.1(2) . .
F32 B3 F34 107.7(3) . .
F31 B3 F34 107.0(3) . .
F33 B3 F34 108.9(3) . .
N91 C91 C92 179.1(3) . .
C91 C92 H92A 109.5 . .
C91 C92 H92B 109.5 . .
H92A C92 H92B 109.5 . .
C91 C92 H92C 109.5 . .
H92A C92 H92C 109.5 . .
H92B C92 H92C 109.5 . .
N92 C93 C94 178.5(4) . .
C93 C94 H94A 109.5 . .
C93 C94 H94B 109.5 . .
H94A C94 H94B 109.5 . .
C93 C94 H94C 109.5 . .
H94A C94 H94C 109.5 . .
H94B C94 H94C 109.5 . .
N93 C95 C96 179.0(4) . .
C95 C96 H96A 109.5 . .
C95 C96 H96B 109.5 . .
H96A C96 H96B 109.5 . .
C95 C96 H96C 109.5 . .
H96A C96 H96C 109.5 . .
H96B C96 H96C 109.5 . .

loop_
_geom_bond_atom_site_label_1
_geom_bond_atom_site_label_2
_geom_bond_distance
_geom_bond_site_symmetry_2
Cu1 N41 1.9574(19) 2_666
Cu1 N21 1.9670(19) .
Cu1 N31 2.1123(19) 2_666
Cu1 N11 2.114(2) .
Cu1 Cl1 2.3633(3) .
Cl1 Cu1 2.3633(3) 2_666
C11 N12 1.354(3) .
C11 C12 1.362(4) .
C11 H11 0.9500 .
C12 C13 1.398(4) .
C12 H12 0.9500 .
C13 N11 1.329(3) .
C13 H13 0.9500 .
C21 N22 1.349(3) .
C21 C22 1.364(4) .
C21 H21 0.9500 .
C22 C23 1.396(4) .
C22 H22 0.9500 .
C23 N21 1.329(3) .
C23 H23 0.9500 .
C31 N32 1.351(3) .
C31 C32 1.365(4) .
C31 H31 0.9500 .
C32 C33 1.388(4) .
C32 H32 0.9500 .
C33 N31 1.325(3) .
C33 H33 0.9500 .
C41 N42 1.347(3) .
C41 C42 1.369(4) .
C41 H41 0.9500 .
C42 C43 1.391(4) .
C42 H42 0.9500 .
C43 N41 1.329(3) .
C43 H43 0.9500 .
C111 N12 1.444(3) .
C111 N22 1.466(3) .
C111 C112 1.527(3) .
C111 H111 1.0000 .
C112 C113 1.386(3) .
C112 C117 1.387(3) .
C113 C114 1.389(3) .
C113 H113 0.9500 .
C114 C115 1.391(3) .
C114 H114 0.9500 .
C115 C116 1.392(3) .
C115 H115 0.9500 .
C116 C117 1.387(3) .
C116 C118 1.519(3) .
C117 H117 0.9500 .
C118 N32 1.451(3) .
C118 N42 1.462(3) .
C118 H118 1.0000 .
N11 N12 1.362(3) .
N21 N22 1.357(3) .
N31 N32 1.354(3) .
N31 Cu1 2.1123(19) 2_666
N41 N42 1.358(3) .
N41 Cu1 1.9574(19) 2_666
Cu2 N61 1.9553(19) .
Cu2 N81 1.9712(19) 2_665
Cu2 N71 2.1013(19) 2_665
Cu2 N51 2.118(2) .
Cu2 Cl2 2.3400(3) .
Cl2 Cu2 2.3400(3) 2_665
C51 N52 1.349(3) .
C51 C52 1.367(4) .
C51 H51 0.9500 .
C52 C53 1.386(4) .
C52 H52 0.9500 .
C53 N51 1.336(3) .
C53 H53 0.9500 .
C61 N62 1.344(3) .
C61 C62 1.369(4) .
C61 H61 0.9500 .
C62 C63 1.394(3) .
C62 H62 0.9500 .
C63 N61 1.334(3) .
C63 H63 0.9500 .
C71 N72 1.352(3) .
C71 C72 1.364(4) .
C71 H71 0.9500 .
C72 C73 1.393(4) .
C72 H72 0.9500 .
C73 N71 1.326(3) .
C73 H73 0.9500 .
C81 N82 1.345(3) .
C81 C82 1.370(4) .
C81 H81 0.9500 .
C82 C83 1.393(4) .
C82 H82 0.9500 .
C83 N81 1.329(3) .
C83 H83 0.9500 .
C121 N52 1.442(3) .
C121 N62 1.465(3) .
C121 C122 1.526(3) .
C121 H121 1.0000 .
C122 C127 1.383(3) .
C122 C123 1.393(3) .
C123 C124 1.387(3) .
C123 H123 0.9500 .
C124 C125 1.385(3) .
C124 H124 0.9500 .
C125 C126 1.394(3) .
C125 H125 0.9500 .
C126 C127 1.388(3) .
C126 C128 1.520(3) .
C127 H127 0.9500 .
C128 N72 1.444(3) .
C128 N82 1.463(3) .
C128 H128 1.0000 .
N51 N52 1.359(3) .
N61 N62 1.351(3) .
N71 N72 1.359(3) .
N71 Cu2 2.1012(19) 2_665
N81 N82 1.355(3) .
N81 Cu2 1.9713(19) 2_665
B1 F14 1.366(3) .
B1 F13 1.368(3) .
B1 F11 1.384(3) .
B1 F12 1.397(3) .
B2 F22 1.352(4) .
B2 F23 1.354(4) .
B2 F21 1.368(4) .
B2 F24 1.379(5) .
B3 F32 1.338(3) .
B3 F31 1.371(3) .
B3 F33 1.374(3) .
B3 F34 1.374(4) .
N91 C91 1.127(4) .
C91 C92 1.444(4) .
C92 H92A 0.9800 .
C92 H92B 0.9800 .
C92 H92C 0.9800 .
N92 C93 1.129(4) .
C93 C94 1.447(4) .
C94 H94A 0.9800 .
C94 H94B 0.9800 .
C94 H94C 0.9800 .
N93 C95 1.126(4) .
C95 C96 1.443(5) .
C96 H96A 0.9800 .
C96 H96B 0.9800 .
C96 H96C 0.9800 .

loop_
_geom_torsion_atom_site_label_1
_geom_torsion_atom_site_label_2
_geom_torsion_atom_site_label_3
_geom_torsion_atom_site_label_4
_geom_torsion
_geom_torsion_site_symmetry_1
_geom_torsion_site_symmetry_4
N12 C11 C12 C13 -0.1(3) . .
C11 C12 C13 N11 0.5(3) . .
N22 C21 C22 C23 0.3(3) . .
C21 C22 C23 N21 -0.8(3) . .
N32 C31 C32 C33 0.3(3) . .
C31 C32 C33 N31 -1.1(3) . .
N42 C41 C42 C43 0.2(3) . .
C41 C42 C43 N41 0.3(3) . .
N12 C111 C112 C113 -13.0(3) . .
N22 C111 C112 C113 -135.3(2) . .
N12 C111 C112 C117 166.85(19) . .
N22 C111 C112 C117 44.5(3) . .
C117 C112 C113 C114 -1.2(3) . .
C111 C112 C113 C114 178.7(2) . .
C112 C113 C114 C115 -0.3(3) . .
C113 C114 C115 C116 0.4(3) . .
C114 C115 C116 C117 1.0(3) . .
C114 C115 C116 C118 -179.3(2) . .
C115 C116 C117 C112 -2.5(3) . .
C118 C116 C117 C112 177.80(19) . .
C113 C112 C117 C116 2.6(3) . .
C111 C112 C117 C116 -177.24(19) . .
C117 C116 C118 N32 -164.97(19) . .
C115 C116 C118 N32 15.3(3) . .
C117 C116 C118 N42 -42.3(3) . .
C115 C116 C118 N42 138.0(2) . .
C12 C13 N11 N12 -0.6(3) . .
C12 C13 N11 Cu1 -161.22(19) . .
N41 Cu1 N11 C13 -51.0(2) 2_666 .
N21 Cu1 N11 C13 131.4(2) . .
N31 Cu1 N11 C13 36.4(2) 2_666 .
Cl1 Cu1 N11 C13 -145.3(2) . .
N41 Cu1 N11 N12 151.04(16) 2_666 .
N21 Cu1 N11 N12 -26.63(17) . .
N31 Cu1 N11 N12 -121.58(16) 2_666 .
Cl1 Cu1 N11 N12 56.71(18) . .
C12 C11 N12 N11 -0.3(3) . .
C12 C11 N12 C111 -179.8(2) . .
C13 N11 N12 C11 0.6(3) . .
Cu1 N11 N12 C11 163.66(16) . .
C13 N11 N12 C111 -179.9(2) . .
Cu1 N11 N12 C111 -16.8(3) . .
N22 C111 N12 C11 -118.0(3) . .
C112 C111 N12 C11 118.3(3) . .
N22 C111 N12 N11 62.6(3) . .
C112 C111 N12 N11 -61.2(3) . .
C22 C23 N21 N22 0.9(3) . .
C22 C23 N21 Cu1 -170.89(17) . .
N31 Cu1 N21 C23 -53.8(2) 2_666 .
N11 Cu1 N21 C23 -153.8(2) . .
Cl1 Cu1 N21 C23 78.8(2) . .
N31 Cu1 N21 N22 135.67(17) 2_666 .
N11 Cu1 N21 N22 35.72(17) . .
Cl1 Cu1 N21 N22 -91.66(16) . .
C22 C21 N22 N21 0.2(3) . .
C22 C21 N22 C111 173.4(2) . .
C23 N21 N22 C21 -0.7(2) . .
Cu1 N21 N22 C21 171.69(15) . .
C23 N21 N22 C111 -174.4(2) . .
Cu1 N21 N22 C111 -2.0(3) . .
N12 C111 N22 C21 133.7(2) . .
C112 C111 N22 C21 -101.7(2) . .
N12 C111 N22 N21 -53.7(3) . .
C112 C111 N22 N21 70.8(2) . .
C32 C33 N31 N32 1.5(3) . .
C32 C33 N31 Cu1 173.25(18) . 2_666
C32 C31 N32 N31 0.6(3) . .
C32 C31 N32 C118 179.4(2) . .
C33 N31 N32 C31 -1.3(3) . .
Cu1 N31 N32 C31 -174.42(16) 2_666 .
C33 N31 N32 C118 179.8(2) . .
Cu1 N31 N32 C118 6.7(3) 2_666 .
N42 C118 N32 C31 122.8(2) . .
C116 C118 N32 C31 -113.1(3) . .
N42 C118 N32 N31 -58.5(3) . .
C116 C118 N32 N31 65.6(3) . .
C42 C43 N41 N42 -0.7(3) . .
C42 C43 N41 Cu1 177.34(17) . 2_666
C42 C41 N42 N41 -0.7(3) . .
C42 C41 N42 C118 -171.9(2) . .
C43 N41 N42 C41 0.9(3) . .
Cu1 N41 N42 C41 -177.39(16) 2_666 .
C43 N41 N42 C118 172.8(2) . .
Cu1 N41 N42 C118 -5.4(3) 2_666 .
N32 C118 N42 C41 -129.6(2) . .
C116 C118 N42 C41 105.9(3) . .
N32 C118 N42 N41 60.0(2) . .
C116 C118 N42 N41 -64.5(2) . .
N52 C51 C52 C53 -0.8(3) . .
C51 C52 C53 N51 0.9(3) . .
N62 C61 C62 C63 1.3(3) . .
C61 C62 C63 N61 -0.9(3) . .
N72 C71 C72 C73 0.5(3) . .
C71 C72 C73 N71 -0.7(3) . .
N82 C81 C82 C83 0.1(3) . .
C81 C82 C83 N81 0.2(3) . .
N52 C121 C122 C127 163.98(19) . .
N62 C121 C122 C127 40.6(3) . .
N52 C121 C122 C123 -17.3(3) . .
N62 C121 C122 C123 -140.7(2) . .
C127 C122 C123 C124 -0.4(3) . .
C121 C122 C123 C124 -179.0(2) . .
C122 C123 C124 C125 -0.7(3) . .
C123 C124 C125 C126 0.5(3) . .
C124 C125 C126 C127 0.9(3) . .
C124 C125 C126 C128 179.4(2) . .
C123 C122 C127 C126 1.7(3) . .
C121 C122 C127 C126 -179.54(19) . .
C125 C126 C127 C122 -2.0(3) . .
C128 C126 C127 C122 179.42(19) . .
C127 C126 C128 N72 -161.76(19) . .
C125 C126 C128 N72 19.7(3) . .
C127 C126 C128 N82 -39.1(3) . .
C125 C126 C128 N82 142.4(2) . .
C52 C53 N51 N52 -0.6(3) . .
C52 C53 N51 Cu2 -160.26(18) . .
N61 Cu2 N51 C53 128.1(2) . .
N81 Cu2 N51 C53 -53.5(2) 2_665 .
N71 Cu2 N51 C53 35.1(2) 2_665 .
Cl2 Cu2 N51 C53 -146.80(19) . .
N61 Cu2 N51 N52 -28.93(16) . .
N81 Cu2 N51 N52 149.47(16) 2_665 .
N71 Cu2 N51 N52 -121.96(16) 2_665 .
Cl2 Cu2 N51 N52 56.15(18) . .
C52 C51 N52 N51 0.5(3) . .
C52 C51 N52 C121 175.1(2) . .
C53 N51 N52 C51 0.0(2) . .
Cu2 N51 N52 C51 162.54(15) . .
C53 N51 N52 C121 -175.13(19) . .
Cu2 N51 N52 C121 -12.6(3) . .
N62 C121 N52 C51 -112.8(2) . .
C122 C121 N52 C51 122.1(2) . .
N62 C121 N52 N51 61.5(2) . .
C122 C121 N52 N51 -63.6(3) . .
C62 C63 N61 N62 0.2(3) . .
C62 C63 N61 Cu2 178.17(17) . .
N71 Cu2 N61 C63 -44.1(2) 2_665 .
N51 Cu2 N61 C63 -145.0(2) . .
Cl2 Cu2 N61 C63 85.7(2) . .
N71 Cu2 N61 N62 133.54(17) 2_665 .
N51 Cu2 N61 N62 32.70(17) . .
Cl2 Cu2 N61 N62 -96.64(17) . .
C62 C61 N62 N61 -1.2(3) . .
C62 C61 N62 C121 176.6(2) . .
C63 N61 N62 C61 0.6(3) . .
Cu2 N61 N62 C61 -177.51(15) . .
C63 N61 N62 C121 -177.4(2) . .
Cu2 N61 N62 C121 4.5(3) . .
N52 C121 N62 C61 123.4(2) . .
C122 C121 N62 C61 -110.9(2) . .
N52 C121 N62 N61 -59.0(3) . .
C122 C121 N62 N61 66.7(3) . .
C72 C73 N71 N72 0.5(3) . .
C72 C73 N71 Cu2 162.3(2) . 2_665
C72 C71 N72 N71 -0.3(3) . .
C72 C71 N72 C128 179.0(2) . .
C73 N71 N72 C71 -0.1(3) . .
Cu2 N71 N72 C71 -164.69(17) 2_665 .
C73 N71 N72 C128 -179.5(2) . .
Cu2 N71 N72 C128 16.0(3) 2_665 .
N82 C128 N72 C71 116.5(3) . .
C126 C128 N72 C71 -119.0(3) . .
N82 C128 N72 N71 -64.3(3) . .
C126 C128 N72 N71 60.2(3) . .
C82 C83 N81 N82 -0.4(3) . .
C82 C83 N81 Cu2 -178.19(19) . 2_665
C82 C81 N82 N81 -0.3(3) . .
C82 C81 N82 C128 -176.8(2) . .
C83 N81 N82 C81 0.4(3) . .
Cu2 N81 N82 C81 178.45(16) 2_665 .
C83 N81 N82 C128 177.2(2) . .
Cu2 N81 N82 C128 -4.8(3) 2_665 .
N72 C128 N82 C81 -124.6(2) . .
C126 C128 N82 C81 110.2(3) . .
N72 C128 N82 N81 59.2(3) . .
C126 C128 N82 N81 -66.0(3) . .
